data_1538849
loop_
_publ_author_name
'Krebs, B.'
'Brendel, C.J.'
'Schaefer, H.'

_publ_section_title
;
 Ueber die Reaktion von W3 O mit Iod. Darstellung, Kristallstruktur und
 Eigenschaften von W O I3
;
_journal_name_full 'Zeitschrift fuer Anorganische und Allgemeine Chemie'
_journal_page_first 127
_journal_page_last 135
_journal_volume 553
_journal_year 1987
_chemical_formula_sum 'I3 O W'
_chemical_name_systematic 'W O I3'
_space_group_IT_number 136
_symmetry_space_group_name_Hall '-P 4n 2n'
_symmetry_space_group_name_H-M 'P 42/m n m'
_cell_angle_alpha 90
_cell_angle_beta 90
_cell_angle_gamma 90
_cell_formula_units_Z 4
_cell_length_a 12.32
_cell_length_b 12.32
_cell_length_c 3.764
_cell_volume 571.309
_citation_journal_id_ASTM ZAACAB
_cod_data_source_file Krebs_ZAACAB_1987_1894.cif
_cod_data_source_block I3O1W1
_cod_original_cell_volume 571.3089
_cod_original_formula_sum 'I3 O1 W1'
_cod_database_code 1538849

loop_
_symmetry_equiv_pos_as_xyz
x,y,z
-y+1/2,x+1/2,z+1/2
-x,-y,z
y+1/2,-x+1/2,z+1/2
x+1/2,-y+1/2,-z+1/2
y,x,-z
-x+1/2,y+1/2,-z+1/2
-y,-x,-z
-x,-y,-z
y-1/2,-x-1/2,-z-1/2
x,y,-z
-y-1/2,x-1/2,-z-1/2
-x-1/2,y-1/2,z-1/2
-y,-x,z
x-1/2,-y-1/2,z-1/2
y,x,z

loop_
_atom_site_label
_atom_site_type_symbol
_atom_site_fract_x
_atom_site_fract_y
_atom_site_fract_z
_atom_site_occupancy
_atom_site_U_iso_or_equiv
W1 W+5 0.08902 0.08902 0 1 0.0
I1 I-1 0.12667 -0.12667 0 1 0.0
O1 O-2 0.0854 0.0854 0.5 1 0.0
I2 I-1 0.31035 0.09973 0 1 0.0
